data_1521856
loop_
_publ_author_name
'Rogl, P.'
'Bouree, F.'

_publ_section_title
;
 A novel boroncarbide, Y2 B3 C2. X ray single crystal and neutron powder
 diffraction analysis
;
_journal_name_full 'Journal of Alloys Compd.'
_journal_page_first 160
_journal_page_last 163
_journal_volume 298
_journal_year 2000
_chemical_formula_sum 'C2 B3 Y2'
_chemical_name_systematic 'Y2 B3 C2'
_space_group_IT_number 65
_symmetry_space_group_name_Hall '-C 2 2'
_symmetry_space_group_name_H-M 'C m m m'
_cell_angle_alpha 90
_cell_angle_beta 90
_cell_angle_gamma 90
_cell_formula_units_Z 2
_cell_length_a 3.405
_cell_length_b 13.765
_cell_length_c 3.631
_cell_volume 170.184
_citation_journal_id_ASTM JALCEU
_cod_data_source_file Rogl_JALCEU_2000_1275.cif
_cod_data_source_block C2B3Y2
_cod_original_cell_volume 170.1843
_cod_database_code 1521856

loop_
_symmetry_equiv_pos_as_xyz
x,y,z
-x,-y,z
x,-y,-z
-x,y,-z
-x,-y,-z
x,y,-z
-x,y,z
x,-y,z
x+1/2,y+1/2,z
-x+1/2,-y+1/2,z
x+1/2,-y+1/2,-z
-x+1/2,y+1/2,-z
-x+1/2,-y+1/2,-z
x+1/2,y+1/2,-z
-x+1/2,y+1/2,z
x+1/2,-y+1/2,z

loop_
_atom_site_label
_atom_site_type_symbol
_atom_site_fract_x
_atom_site_fract_y
_atom_site_fract_z
_atom_site_occupancy
_atom_site_U_iso_or_equiv
B2 B 0 0 0 1 0.0
C1 C 0 0.1048 0 1 0.0
B1 B 0 0.2175 0 1 0.0
Y1 Y 0 0.36452 0.5 1 0.0
